data_4062786
loop_
_publ_author_name
'Fan, L.'
'Yang, L.'
'Foxman, B. M.'
'Ozerov, O. V.'

_publ_section_title
;
N-C Cleavage in Pincer PNP Complexes of Palladium
;
_journal_issue 20
_journal_name_full Organometallics
_journal_page_first 4778
_journal_page_last 4787
_journal_paper_doi 10.1021/om049651k
_journal_volume 23
_journal_year 2004
_chemical_formula_moiety 'C26 H37 Br2 Cl1 F3 N1 O3 P2 Pd1 S1'
_chemical_formula_sum 'C26 H37 Br2 Cl F3 N O3 P2 Pd S'
_chemical_formula_weight 864.25
_space_group_IT_number 2
_symmetry_cell_setting triclinic
_symmetry_space_group_name_Hall '-P 1'
_symmetry_space_group_name_H-M 'P -1'
_cell_angle_alpha 65.579(12)
_cell_angle_beta 80.310(12)
_cell_angle_gamma 84.953(9)
_cell_formula_units_Z 2
_cell_length_a 10.6525(12)
_cell_length_b 11.3108(11)
_cell_length_c 15.691(3)
_cell_measurement_temperature 294
_cell_volume 1696.5(4)
_diffrn_ambient_temperature 294
_exptl_crystal_density_diffrn 1.692
_cod_depositor_comments
;
The following automatic conversions were performed:
'_symmetry_cell_setting' value 'Triclinic' changed to 'triclinic'
according to '/home/saulius/struct/CIF-dictionaries/cif_core.dic'
dictionary named 'cif_core.dic' version 2.4.1 from 2010-06-29.

Automatic conversion script
Id: cif_fix_enum 1527 2010-12-29 10:47:43Z saulius 
;
_cod_original_formula_sum ' C26 H37 Br2 Cl1 F3 N1 O3 P2 Pd1 S1 '
_cod_database_code 4062786

loop_
_symmetry_equiv_pos_as_xyz
x,y,z
-x,-y,-z

loop_
_atom_site_label
_atom_site_type_symbol
_atom_site_fract_x
_atom_site_fract_y
_atom_site_fract_z
_atom_site_U_iso_or_equiv
_atom_site_occupancy
_atom_site_adp_type
_atom_site_refinement_flags_posn
_atom_site_refinement_flags_adp
_atom_site_refinement_flags_occupancy
_atom_site_disorder_assembly
_atom_site_disorder_group
_atom_site_attached_hydrogens
Pd1 Pd 1.30924(8) 0.21252(8) 0.30216(6) 0.0320 1.0000 Uani . . . . . .
P1 P 1.1260(3) 0.3439(3) 0.2966(2) 0.0381 1.0000 Uani . . . . . .
P2 P 1.4588(3) 0.0644(3) 0.28549(18) 0.0329 1.0000 Uani . . . . . .
C1 C 1.4314(10) 0.2259(11) 0.1099(6) 0.0351 1.0000 Uani . . . . . .
C2 C 1.4926(11) 0.1156(10) 0.1611(7) 0.0351 1.0000 Uani . . . . . .
C3 C 1.5836(11) 0.0528(12) 0.1150(8) 0.0451 1.0000 Uani . . . . . .
C4 C 1.6197(11) 0.1065(10) 0.0220(7) 0.0381 1.0000 Uani . . . . . .
C5 C 1.5616(12) 0.2149(11) -0.0290(7) 0.0447 1.0000 Uani . . . . . .
C6 C 1.4676(11) 0.2761(11) 0.0145(8) 0.0443 1.0000 Uani . . . . . .
C7 C 1.2051(10) 0.3051(10) 0.1298(7) 0.0353 1.0000 Uani . . . . . .
C8 C 1.1833(11) 0.2785(11) 0.0535(7) 0.0418 1.0000 Uani . . . . . .
C9 C 1.0619(12) 0.2956(12) 0.0292(8) 0.0482 1.0000 Uani . . . . . .
C10 C 0.9661(12) 0.3425(12) 0.0773(9) 0.0520 1.0000 Uani . . . . . .
C11 C 0.9849(11) 0.3687(11) 0.1561(8) 0.0422 1.0000 Uani . . . . . .
C12 C 1.1046(11) 0.3463(9) 0.1825(7) 0.0346 1.0000 Uani . . . . . .
C13 C 0.9863(12) 0.2632(13) 0.3724(9) 0.0543 1.0000 Uani . . . . . .
C14 C 0.9735(16) 0.2678(17) 0.4703(9) 0.0799 1.0000 Uani . . . . . .
C15 C 0.9871(14) 0.1293(15) 0.3737(10) 0.0686 1.0000 Uani . . . . . .
C16 C 1.1112(16) 0.5042(13) 0.3045(10) 0.0662 1.0000 Uani . . . . . .
C17 C 1.202(2) 0.5156(18) 0.3642(16) 0.1251 1.0000 Uani . . . . . .
C18 C 1.110(3) 0.6092(18) 0.2178(15) 0.1184 1.0000 Uani . . . . . .
C19 C 1.6060(11) 0.0670(11) 0.3299(8) 0.0421 1.0000 Uani . . . . . .
C20 C 1.7157(13) -0.0146(14) 0.3029(10) 0.0600 1.0000 Uani . . . . . .
C21 C 1.6420(14) 0.2036(14) 0.3064(10) 0.0623 1.0000 Uani . . . . . .
C22 C 1.4088(13) -0.0975(11) 0.3232(8) 0.0512 1.0000 Uani . . . . . .
C23 C 1.4019(16) -0.1652(14) 0.4257(10) 0.0705 1.0000 Uani . . . . . .
C24 C 1.2817(16) -0.1032(16) 0.2921(11) 0.0808 1.0000 Uani . . . . . .
C25 C 1.3872(13) 0.4215(11) 0.1367(8) 0.0482 1.0000 Uani . . . . . .
C26 C 1.6428(8) -0.4489(8) 0.3514(6) 0.1162 1.0000 Uani D U . . . .
Cl1 Cl 1.2974(3) 0.1332(4) 0.4580(2) 0.0615 1.0000 Uani . . . . . .
N1 N 1.3343(8) 0.2938(8) 0.1572(6) 0.0341 1.0000 Uani . . . . . .
Br1 Br 1.75264(17) 0.02731(16) -0.03658(10) 0.0748 1.0000 Uani . . . . . .
Br2 Br 0.79975(13) 0.35972(15) 0.04490(9) 0.0609 1.0000 Uani . . . . . .
S1 S 1.6565(4) -0.3812(4) 0.2264(3) 0.0756 1.0000 Uani D U . . . .
O1 O 1.6543(14) -0.2440(9) 0.1938(7) 0.072(4) 0.662(12) Uiso D U P . . .
O2 O 1.5506(13) -0.4228(15) 0.1999(8) 0.130(7) 0.662(12) Uiso D U P . . .
O3 O 1.7755(12) -0.4255(14) 0.1882(8) 0.129(6) 0.662(12) Uiso D U P . . .
O11 O 1.7889(12) -0.349(3) 0.1865(9) 0.140(9) 0.338(12) Uiso D U P . . .
O21 O 1.578(2) -0.2646(17) 0.1959(9) 0.093(8) 0.338(12) Uiso D U P . . .
O31 O 1.617(2) -0.4727(14) 0.1948(9) 0.067(6) 0.338(12) Uiso D U P . . .
F1 F 1.7017(16) -0.3756(14) 0.3786(9) 0.128(6) 0.662(12) Uiso D U P . . .
F2 F 1.6924(15) -0.5628(11) 0.3799(8) 0.095(5) 0.662(12) Uiso D U P . . .
F3 F 1.5225(13) -0.4536(18) 0.3873(9) 0.169(9) 0.662(12) Uiso D U P . . .
F11 F 1.576(2) -0.3727(18) 0.3854(10) 0.094(8) 0.338(12) Uiso D U P . . .
F21 F 1.7565(14) -0.465(3) 0.3755(10) 0.175(14) 0.338(12) Uiso D U P . . .
F31 F 1.588(3) -0.5611(16) 0.3857(10) 0.111(10) 0.338(12) Uiso D U P . . .
H31 H 1.6194 -0.0289 0.1513 0.0587 1.0000 Uiso . . . . . .
H51 H 1.5829 0.2513 -0.0958 0.0528 1.0000 Uiso . . . . . .
H61 H 1.4295 0.3550 -0.0236 0.0517 1.0000 Uiso . . . . . .
H81 H 1.2513 0.2484 0.0192 0.0543 1.0000 Uiso . . . . . .
H91 H 1.0455 0.2754 -0.0211 0.0618 1.0000 Uiso . . . . . .
H111 H 0.9167 0.3997 0.1891 0.0562 1.0000 Uiso . . . . . .
H131 H 0.9113 0.3072 0.3486 0.0640 1.0000 Uiso . . . . . .
H141 H 0.9736 0.3554 0.4630 0.0944 1.0000 Uiso . . . . . .
H142 H 1.0423 0.2210 0.5018 0.0944 1.0000 Uiso . . . . . .
H143 H 0.8953 0.2294 0.5072 0.0944 1.0000 Uiso . . . . . .
H151 H 0.9951 0.1354 0.3112 0.0815 1.0000 Uiso . . . . . .
H152 H 1.0563 0.0797 0.4035 0.0815 1.0000 Uiso . . . . . .
H153 H 0.9092 0.0881 0.4089 0.0815 1.0000 Uiso . . . . . .
H161 H 1.0283 0.5073 0.3370 0.0868 1.0000 Uiso . . . . . .
H171 H 1.1980 0.4399 0.4223 0.1885 1.0000 Uiso . . . . . .
H172 H 1.2874 0.5219 0.3314 0.1885 1.0000 Uiso . . . . . .
H173 H 1.1818 0.5899 0.3771 0.1885 1.0000 Uiso . . . . . .
H181 H 1.0526 0.5965 0.1842 0.1536 1.0000 Uiso . . . . . .
H182 H 1.1949 0.6181 0.1826 0.1536 1.0000 Uiso . . . . . .
H183 H 1.0893 0.6862 0.2284 0.1536 1.0000 Uiso . . . . . .
H191 H 1.5889 0.0251 0.3968 0.0550 1.0000 Uiso . . . . . .
H201 H 1.6865 -0.0995 0.3192 0.0761 1.0000 Uiso . . . . . .
H202 H 1.7844 -0.0199 0.3355 0.0761 1.0000 Uiso . . . . . .
H203 H 1.7431 0.0250 0.2364 0.0761 1.0000 Uiso . . . . . .
H211 H 1.5704 0.2480 0.3249 0.0851 1.0000 Uiso . . . . . .
H212 H 1.7096 0.2011 0.3394 0.0851 1.0000 Uiso . . . . . .
H213 H 1.6683 0.2460 0.2403 0.0851 1.0000 Uiso . . . . . .
H221 H 1.4710 -0.1395 0.2936 0.0567 1.0000 Uiso . . . . . .
H231 H 1.4819 -0.1611 0.4439 0.0845 1.0000 Uiso . . . . . .
H232 H 1.3820 -0.2537 0.4448 0.0845 1.0000 Uiso . . . . . .
H233 H 1.3378 -0.1258 0.4558 0.0845 1.0000 Uiso . . . . . .
H241 H 1.2886 -0.0578 0.2253 0.1050 1.0000 Uiso . . . . . .
H242 H 1.2615 -0.1905 0.3103 0.1050 1.0000 Uiso . . . . . .
H243 H 1.2173 -0.0625 0.3214 0.1050 1.0000 Uiso . . . . . .
H251 H 1.3281 0.4672 0.1655 0.0600 1.0000 Uiso . . . . . .
H252 H 1.4652 0.4089 0.1611 0.0600 1.0000 Uiso . . . . . .
H253 H 1.4013 0.4712 0.0702 0.0600 1.0000 Uiso . . . . . .

loop_
_atom_site_aniso_label
_atom_site_aniso_U_11
_atom_site_aniso_U_22
_atom_site_aniso_U_33
_atom_site_aniso_U_23
_atom_site_aniso_U_13
_atom_site_aniso_U_12
Pd1 0.0386(5) 0.0321(5) 0.0234(4) -0.0071(3) -0.0115(3) 0.0015(4)
P1 0.0449(17) 0.0367(17) 0.0319(14) -0.0123(12) -0.0103(13) 0.0028(13)
P2 0.0396(16) 0.0299(15) 0.0238(13) -0.0034(11) -0.0109(12) 0.0010(12)
C1 0.034(6) 0.048(7) 0.014(5) -0.002(4) -0.009(4) -0.003(5)
C2 0.047(7) 0.025(6) 0.026(5) -0.005(4) -0.006(5) 0.004(5)
C3 0.048(7) 0.043(7) 0.042(7) -0.012(5) -0.020(6) 0.004(6)
C4 0.052(7) 0.031(6) 0.028(5) -0.008(5) -0.008(5) -0.002(5)
C5 0.063(8) 0.040(7) 0.021(5) 0.000(5) -0.006(5) -0.017(6)
C6 0.046(7) 0.038(7) 0.035(6) 0.000(5) -0.005(5) -0.006(5)
C7 0.043(7) 0.023(5) 0.031(5) 0.000(4) -0.010(5) -0.002(5)
C8 0.053(7) 0.044(7) 0.027(5) -0.009(5) -0.017(5) -0.002(6)
C9 0.056(8) 0.051(8) 0.037(6) -0.012(6) -0.022(6) 0.006(6)
C10 0.044(7) 0.042(7) 0.052(7) 0.002(6) -0.016(6) -0.002(6)
C11 0.056(8) 0.035(6) 0.036(6) -0.011(5) -0.016(5) 0.000(5)
C12 0.050(7) 0.020(5) 0.030(5) -0.002(4) -0.020(5) 0.005(5)
C13 0.047(8) 0.058(9) 0.042(7) -0.004(6) -0.007(6) -0.006(6)
C14 0.087(12) 0.097(12) 0.035(7) -0.013(8) 0.009(7) -0.003(9)
C15 0.058(9) 0.078(11) 0.049(8) 0.001(7) -0.010(7) -0.027(8)
C16 0.106(12) 0.038(8) 0.055(8) -0.018(6) -0.027(8) 0.019(7)
C17 0.22(3) 0.076(13) 0.143(18) -0.080(13) -0.099(18) -0.006(14)
C18 0.21(3) 0.050(10) 0.098(14) -0.031(10) -0.036(15) 0.017(12)
C19 0.040(7) 0.049(7) 0.037(6) -0.013(5) -0.021(5) -0.002(5)
C20 0.051(8) 0.074(10) 0.055(8) -0.025(7) -0.025(6) 0.021(7)
C21 0.073(10) 0.055(9) 0.067(9) -0.026(7) -0.025(7) -0.006(7)
C22 0.064(8) 0.032(6) 0.036(6) 0.006(5) 0.000(6) -0.010(6)
C23 0.086(11) 0.052(9) 0.056(8) 0.000(7) -0.024(8) 0.005(8)
C24 0.093(12) 0.072(10) 0.079(10) -0.014(8) -0.044(9) -0.039(9)
C25 0.070(9) 0.028(6) 0.037(6) 0.001(5) -0.017(6) -0.012(6)
C26 0.174(13) 0.072(9) 0.100(15) -0.030(9) -0.037(11) 0.018(8)
Cl1 0.070(2) 0.078(2) 0.0272(14) -0.0105(15) -0.0183(14) 0.0138(18)
N1 0.029(5) 0.037(5) 0.028(4) -0.002(4) -0.010(4) -0.001(4)
Br1 0.0953(12) 0.0738(11) 0.0513(8) -0.0308(8) 0.0029(8) 0.0201(9)
Br2 0.0473(8) 0.0713(10) 0.0547(8) -0.0088(7) -0.0277(6) 0.0004(7)
S1 0.122(3) 0.052(2) 0.054(2) -0.0206(17) -0.020(2) 0.004(2)

loop_
_geom_bond_atom_site_label_1
_geom_bond_site_symmetry_1
_geom_bond_atom_site_label_2
_geom_bond_site_symmetry_2
_geom_bond_distance
_geom_bond_publ_flag
Pd1 . P1 . 2.338(3) yes
Pd1 . P2 . 2.274(3) yes
Pd1 . C7 . 2.847(10) yes
Pd1 . C25 . 2.750(11) yes
Pd1 . Cl1 . 2.214(3) yes
Pd1 . N1 . 2.049(8) yes
P1 . C12 . 1.830(10) yes
P1 . C13 . 1.792(13) yes
P1 . C16 . 1.858(14) yes
P2 . C2 . 1.773(10) yes
P2 . C19 . 1.827(11) yes
P2 . C22 . 1.777(12) yes
C1 . C2 . 1.353(14) yes
C1 . C6 . 1.362(14) yes
C1 . N1 . 1.511(14) yes
C2 . C3 . 1.427(16) yes
C3 . C4 . 1.328(15) yes
C3 . H31 . 0.949 no
C4 . C5 . 1.322(16) yes
C4 . Br1 . 1.917(11) yes
C5 . C6 . 1.410(17) yes
C5 . H51 . 0.949 no
C6 . H61 . 0.946 no
C7 . C8 . 1.408(15) yes
C7 . C12 . 1.407(15) yes
C7 . N1 . 1.489(13) yes
C8 . C9 . 1.385(16) yes
C8 . H81 . 0.952 no
C9 . C10 . 1.367(18) yes
C9 . H91 . 0.952 no
C10 . C11 . 1.432(18) yes
C10 . Br2 . 1.897(12) yes
C11 . C12 . 1.378(16) yes
C11 . H111 . 0.947 no
C13 . C14 . 1.54(2) yes
C13 . C15 . 1.51(2) yes
C13 . H131 . 0.951 no
C14 . H141 . 0.950 no
C14 . H142 . 0.948 no
C14 . H143 . 0.955 no
C15 . H151 . 0.943 no
C15 . H152 . 0.950 no
C15 . H153 . 0.955 no
C16 . C17 . 1.51(2) yes
C16 . C18 . 1.39(2) yes
C16 . H161 . 0.948 no
C17 . H171 . 0.956 no
C17 . H172 . 0.956 no
C17 . H173 . 0.943 no
C18 . H181 . 0.929 no
C18 . H182 . 0.966 no
C18 . H183 . 0.953 no
C19 . C20 . 1.537(18) yes
C19 . C21 . 1.502(18) yes
C19 . H191 . 0.948 no
C20 . H201 . 0.952 no
C20 . H202 . 0.945 no
C20 . H203 . 0.954 no
C21 . H211 . 0.947 no
C21 . H212 . 0.947 no
C21 . H213 . 0.948 no
C22 . C23 . 1.459(17) yes
C22 . C24 . 1.530(19) yes
C22 . H221 . 0.950 no
C23 . H231 . 0.953 no
C23 . H232 . 0.951 no
C23 . H233 . 0.949 no
C24 . H241 . 0.950 no
C24 . H242 . 0.942 no
C24 . H243 . 0.952 no
C25 . N1 . 1.485(14) yes
C25 . H251 . 0.954 no
C25 . H252 . 0.948 no
C25 . H253 . 0.951 no
C26 . S1 . 1.770(9) yes
C26 . F1 . 1.318(9) yes
C26 . F2 . 1.274(9) yes
C26 . F3 . 1.307(9) yes
C26 . F11 . 1.296(10) yes
C26 . F21 . 1.304(10) yes
C26 . F31 . 1.303(10) yes
S1 . O1 . 1.418(9) yes
S1 . O2 . 1.443(9) yes
S1 . O3 . 1.449(9) yes
S1 . O11 . 1.456(10) yes
S1 . O21 . 1.445(10) yes
S1 . O31 . 1.440(10) yes
